data_2234541
loop_
_publ_author_name
'Jia, Si-Yuan'
'Wang, Bo-Zhou'
'Fan, Xue-Zhong'
'Li, Ping'
'Ng, Seik Weng'

_publ_section_title
;
 4-[4-(4-Amino-1,2,5-oxadiazol-3-yl)-1,2,5-oxadiazol-3-yl]-1,2,5-oxadiazol-3-amine
;
_journal_coeditor_code BT5881
_journal_issue 5
_journal_name_full 'Acta Crystallographica Section E'
_journal_page_first o1573
_journal_paper_doi 10.1107/S1600536812017825
_journal_volume 68
_journal_year 2012
_chemical_formula_iupac 'C6 H4 N8 O3'
_chemical_formula_moiety 'C6 H4 N8 O3'
_chemical_formula_sum 'C6 H4 N8 O3'
_chemical_formula_weight 236.17
_chemical_name_systematic
;
4-[4-(4-Amino-1,2,5-oxadiazol-3-yl)-1,2,5-oxadiazol-3-yl]-1,2,5-oxadiazol-3-
amine
;
_space_group_IT_number 15
_symmetry_cell_setting monoclinic
_symmetry_space_group_name_Hall '-C 2yc'
_symmetry_space_group_name_H-M 'C 1 2/c 1'
_atom_sites_solution_hydrogens geom
_atom_sites_solution_primary direct
_atom_sites_solution_secondary difmap
_audit_creation_method SHELXL-97
_cell_angle_alpha 90.00
_cell_angle_beta 103.1550(10)
_cell_angle_gamma 90.00
_cell_formula_units_Z 4
_cell_length_a 7.1681(9)
_cell_length_b 10.8147(13)
_cell_length_c 12.3448(18)
_cell_measurement_reflns_used 1575
_cell_measurement_temperature 293(2)
_cell_measurement_theta_max 27.7106
_cell_measurement_theta_min 3.3896
_cell_volume 931.9(2)
_computing_cell_refinement 'SAINT (Bruker, 2009)'
_computing_data_collection 'APEX2 (Bruker, 2009)'
_computing_data_reduction 'SAINT (Bruker, 2009)'
_computing_molecular_graphics 'X-SEED (Barbour, 2001)'
_computing_publication_material 'publCIF (Westrip, 2010)'
_computing_structure_refinement 'SHELXL97 (Sheldrick, 2008)'
_computing_structure_solution 'SHELXS97 (Sheldrick, 2008)'
_diffrn_ambient_temperature 293(2)
_diffrn_measured_fraction_theta_full 0.971
_diffrn_measured_fraction_theta_max 0.971
_diffrn_measurement_device_type 'Bruker SMART APEX'
_diffrn_measurement_method '\w scans'
_diffrn_radiation_monochromator graphite
_diffrn_radiation_source 'fine-focus sealed tube'
_diffrn_radiation_type MoK\a
_diffrn_radiation_wavelength 0.71073
_diffrn_reflns_av_R_equivalents 0.0140
_diffrn_reflns_av_sigmaI/netI 0.0162
_diffrn_reflns_limit_h_max 9
_diffrn_reflns_limit_h_min -9
_diffrn_reflns_limit_k_max 13
_diffrn_reflns_limit_k_min -14
_diffrn_reflns_limit_l_max 8
_diffrn_reflns_limit_l_min -15
_diffrn_reflns_number 2675
_diffrn_reflns_theta_full 27.49
_diffrn_reflns_theta_max 27.49
_diffrn_reflns_theta_min 3.39
_diffrn_standards_decay_% 0
_diffrn_standards_interval_count 0
_diffrn_standards_interval_time 0
_diffrn_standards_number 0
_exptl_absorpt_coefficient_mu 0.140
_exptl_absorpt_correction_type none
_exptl_crystal_colour colorless
_exptl_crystal_density_diffrn 1.683
_exptl_crystal_density_method 'not measured'
_exptl_crystal_description prism
_exptl_crystal_F_000 480
_exptl_crystal_size_max 0.33
_exptl_crystal_size_mid 0.26
_exptl_crystal_size_min 0.17
_refine_diff_density_max 0.276
_refine_diff_density_min -0.172
_refine_ls_extinction_coef 0.020(3)
_refine_ls_extinction_expression Fc^*^=kFc[1+0.001xFc^2^\l^3^/sin(2\q)]^-1/4^
_refine_ls_extinction_method 'SHELXL97 (Sheldrick, 2008)'
_refine_ls_goodness_of_fit_ref 1.075
_refine_ls_hydrogen_treatment refall
_refine_ls_matrix_type full
_refine_ls_number_parameters 87
_refine_ls_number_reflns 1047
_refine_ls_number_restraints 0
_refine_ls_restrained_S_all 1.075
_refine_ls_R_factor_all 0.0341
_refine_ls_R_factor_gt 0.0310
_refine_ls_shift/su_max 0.000
_refine_ls_shift/su_mean 0.000
_refine_ls_structure_factor_coef Fsqd
_refine_ls_weighting_details 'calc w=1/[\s^2^(Fo^2^)+(0.0566P)^2^+0.2190P] where P=(Fo^2^+2Fc^2^)/3'
_refine_ls_weighting_scheme calc
_refine_ls_wR_factor_gt 0.0930
_refine_ls_wR_factor_ref 0.0961
_reflns_number_gt 933
_reflns_number_total 1047
_reflns_threshold_expression I>2\s(I)
_cod_data_source_file bt5881.cif
_cod_data_source_block I
_cod_original_sg_symbol_H-M 'C 2/c'
_cod_database_code 2234541
_cod_database_fobs_code 2234541

loop_
_symmetry_equiv_pos_as_xyz
'x, y, z'
'-x, y, -z+1/2'
'x+1/2, y+1/2, z'
'-x+1/2, y+1/2, -z+1/2'
'-x, -y, -z'
'x, -y, z-1/2'
'-x+1/2, -y+1/2, -z'
'x+1/2, -y+1/2, z-1/2'

loop_
_atom_site_type_symbol
_atom_site_label
_atom_site_fract_x
_atom_site_fract_y
_atom_site_fract_z
_atom_site_U_iso_or_equiv
_atom_site_adp_type
_atom_site_calc_flag
_atom_site_refinement_flags
_atom_site_occupancy
_atom_site_symmetry_multiplicity
O O1 0.0000 0.80892(10) 0.7500 0.0471(3) Uani d S 1 2
O O2 0.16242(12) 0.35531(8) 0.56878(8) 0.0482(3) Uani d . 1 1
N N1 0.09563(14) 0.73719(9) 0.68904(8) 0.0431(3) Uani d . 1 1
N N2 0.06415(14) 0.41475(9) 0.63634(9) 0.0446(3) Uani d . 1 1
N N3 0.29963(15) 0.43342(9) 0.54042(9) 0.0453(3) Uani d . 1 1
N N4 0.3974(2) 0.63687(11) 0.58898(12) 0.0626(4) Uani d . 1 1
H H1 0.372(2) 0.7101(14) 0.6165(12) 0.059(4) Uiso d . 1 1
H H2 0.480(3) 0.6342(15) 0.5474(15) 0.064(5) Uiso d . 1 1
C C1 0.06039(15) 0.62259(9) 0.71097(9) 0.0349(3) Uani d . 1 1
C C2 0.13553(15) 0.52528(10) 0.65104(9) 0.0358(3) Uani d . 1 1
C C3 0.28563(16) 0.53785(10) 0.59138(10) 0.0393(3) Uani d . 1 1

loop_
_atom_site_aniso_label
_atom_site_aniso_U_11
_atom_site_aniso_U_22
_atom_site_aniso_U_33
_atom_site_aniso_U_12
_atom_site_aniso_U_13
_atom_site_aniso_U_23
O1 0.0644(8) 0.0324(6) 0.0520(7) 0.000 0.0291(6) 0.000
O2 0.0540(5) 0.0385(5) 0.0600(6) -0.0051(4) 0.0291(4) -0.0103(4)
N1 0.0529(6) 0.0356(5) 0.0471(6) -0.0024(4) 0.0248(5) -0.0011(4)
N2 0.0460(5) 0.0397(5) 0.0549(6) -0.0046(4) 0.0255(5) -0.0068(4)
N3 0.0513(6) 0.0401(5) 0.0526(6) 0.0004(4) 0.0287(5) -0.0004(4)
N4 0.0745(8) 0.0423(6) 0.0915(10) -0.0118(5) 0.0614(8) -0.0088(6)
C1 0.0364(5) 0.0344(5) 0.0373(5) -0.0010(4) 0.0151(4) 0.0007(4)
C2 0.0374(5) 0.0349(6) 0.0390(6) -0.0004(4) 0.0166(4) 0.0010(4)
C3 0.0435(6) 0.0366(6) 0.0436(6) 0.0017(4) 0.0223(5) 0.0022(4)

loop_
_atom_type_symbol
_atom_type_description
_atom_type_scat_dispersion_real
_atom_type_scat_dispersion_imag
_atom_type_scat_source
C C 0.0033 0.0016 'International Tables Vol C Tables 4.2.6.8 and 6.1.1.4'
H H 0.0000 0.0000 'International Tables Vol C Tables 4.2.6.8 and 6.1.1.4'
N N 0.0061 0.0033 'International Tables Vol C Tables 4.2.6.8 and 6.1.1.4'
O O 0.0106 0.0060 'International Tables Vol C Tables 4.2.6.8 and 6.1.1.4'

loop_
_geom_angle_atom_site_label_1
_geom_angle_atom_site_label_2
_geom_angle_atom_site_label_3
_geom_angle_site_symmetry_1
_geom_angle_site_symmetry_3
_geom_angle
N1 O1 N1 2_556 . 110.94(11)
N2 O2 N3 . . 110.93(8)
C1 N1 O1 . . 106.22(9)
C2 N2 O2 . . 106.07(9)
C3 N3 O2 . . 105.40(9)
C3 N4 H1 . . 121.5(10)
C3 N4 H2 . . 118.5(11)
H1 N4 H2 . . 118.6(15)
N1 C1 C1 . 2_556 108.31(6)
N1 C1 C2 . . 117.95(9)
C1 C1 C2 2_556 . 133.62(6)
N2 C2 C3 . . 109.39(10)
N2 C2 C1 . . 123.83(9)
C3 C2 C1 . . 126.57(10)
N3 C3 N4 . . 124.54(11)
N3 C3 C2 . . 108.19(10)
N4 C3 C2 . . 127.25(11)

loop_
_geom_bond_atom_site_label_1
_geom_bond_atom_site_label_2
_geom_bond_site_symmetry_2
_geom_bond_distance
O1 N1 2_556 1.3685(11)
O1 N1 . 1.3686(11)
O2 N2 . 1.3684(12)
O2 N3 . 1.4001(13)
N1 C1 . 1.3055(14)
N2 C2 . 1.2967(15)
N3 C3 . 1.3077(15)
N4 C3 . 1.3419(16)
N4 H1 . 0.896(16)
N4 H2 . 0.871(19)
C1 C1 2_556 1.434(2)
C1 C2 . 1.4582(15)
C2 C3 . 1.4419(15)

loop_
_geom_hbond_atom_site_label_D
_geom_hbond_atom_site_label_H
_geom_hbond_atom_site_label_A
_geom_hbond_site_symmetry_A
_geom_hbond_distance_DH
_geom_hbond_distance_HA
_geom_hbond_distance_DA
_geom_hbond_angle_DHA
N4 H1 N1 . 0.90(2) 2.37(2) 2.932(2) 121.0(10)
N4 H2 N3 5_666 0.87(2) 2.23(2) 3.070(2) 162(2)

loop_
_geom_torsion_atom_site_label_1
_geom_torsion_atom_site_label_2
_geom_torsion_atom_site_label_3
_geom_torsion_atom_site_label_4
_geom_torsion_site_symmetry_1
_geom_torsion_site_symmetry_4
_geom_torsion
N1 O1 N1 C1 2_556 . 0.18(6)
N3 O2 N2 C2 . . -0.32(13)
N2 O2 N3 C3 . . 0.77(13)
O1 N1 C1 C1 . 2_556 -0.43(14)
O1 N1 C1 C2 . . 176.12(8)
O2 N2 C2 C3 . . -0.23(13)
O2 N2 C2 C1 . . 174.83(10)
N1 C1 C2 N2 . . -156.72(11)
C1 C1 C2 N2 2_556 . 18.8(2)
N1 C1 C2 C3 . . 17.47(17)
C1 C1 C2 C3 2_556 . -167.05(15)
O2 N3 C3 N4 . . 177.65(12)
O2 N3 C3 C2 . . -0.87(13)
N2 C2 C3 N3 . . 0.73(14)
C1 C2 C3 N3 . . -174.16(11)
N2 C2 C3 N4 . . -177.73(13)
C1 C2 C3 N4 . . 7.4(2)
